data_1530448
loop_
_publ_author_name
'Mossner, M.'
'Kemmler-Sack, S.'

_publ_section_title
;
 Ba11 Re1.75 Nb1.75 W3.5 O32 - Die erste Perowskitstapelvariante mit 11
 Schichten
;
_journal_name_full 'Journal of the Less-Common Metals'
_journal_page_first 267
_journal_page_last 271
_journal_volume 120
_journal_year 1986
_chemical_formula_sum 'Ba11 Nb1.75 O32 Re1.75 W3.5'
_chemical_name_systematic 'Ba11 Re1.75 Nb1.75 W3.5 O32'
_space_group_IT_number 164
_symmetry_space_group_name_Hall '-P 3 2"'
_symmetry_space_group_name_H-M 'P -3 m 1'
_cell_angle_alpha 90
_cell_angle_beta 90
_cell_angle_gamma 120
_cell_formula_units_Z 1
_cell_length_a 5.872
_cell_length_b 5.872
_cell_length_c 25.66
_cell_volume 766.230
_citation_journal_id_ASTM JCOMAH
_cod_data_source_file Mossner_JCOMAH_1986_1287.cif
_cod_data_source_block Ba11Nb1.75O32Re1.75W3.5
_cod_original_cell_volume 766.2305
_cod_database_code 1530448

loop_
_symmetry_equiv_pos_as_xyz
x,y,z
-y,x-y,z
-x+y,-x,z
y,x,-z
-x,-x+y,-z
x-y,-y,-z
-x,-y,-z
y,-x+y,-z
x-y,x,-z
-y,-x,z
x,x-y,z
-x+y,y,z

loop_
_atom_site_label
_atom_site_type_symbol
_atom_site_fract_x
_atom_site_fract_y
_atom_site_fract_z
_atom_site_occupancy
_atom_site_U_iso_or_equiv
W5 W+6 0 0 0.409 0.135 0.0
W1 W+6 0 0 0.5 0.41 0.0
W2 W+6 0 0 0.318 0.41 0.0
O2 O-2 0.5 0.5 0.182 0.97 0.0
W3 W+6 0.3333 0.6667 0.055 0.41 0.0
W6 W+6 0.3333 0.6667 0.136 0.18 0.0
Ba2 Ba+2 0 0 0.176 1 0.0
O1 O-2 0.5 0 0 0.97 0.0
Ba6 Ba+2 0.3333 0.6667 0.89 1 0.0
Re5 Re+7 0 0 0.409 0.07 0.0
Re2 Re+7 0 0 0.318 0.205 0.0
Re6 Re+7 0.3333 0.6667 0.136 0.09 0.0
Nb4 Nb+5 0.3333 0.6667 0.227 0.205 0.0
Nb1 Nb+5 0 0 0.5 0.205 0.0
O4 O-2 0.1667 0.8333 0.455 0.97 0.0
Re4 Re+7 0.3333 0.6667 0.227 0.205 0.0
Nb2 Nb+5 0 0 0.318 0.205 0.0
Ba1 Ba+2 0 0 0 1 0.0
Ba4 Ba+2 0.3333 0.6667 0.547 1 0.0
O6 O-2 0.1667 0.8333 0.091 0.97 0.0
Ba5 Ba+2 0.3333 0.6667 0.722 1 0.0
Re1 Re+7 0 0 0.5 0.205 0.0
Nb3 Nb+5 0.3333 0.6667 0.055 0.205 0.0
W4 W+6 0.3333 0.6667 0.227 0.41 0.0
O3 O-2 0.1667 0.8333 0.636 0.97 0.0
Re3 Re+7 0.3333 0.6667 0.055 0.205 0.0
Nb6 Nb+5 0.3333 0.6667 0.136 0.09 0.0
O5 O-2 0.1667 0.8333 0.273 0.97 0.0
Ba3 Ba+2 0.3333 0.6667 0.364 1 0.0
Nb5 Nb+5 0 0 0.409 0.07 0.0
